data_4310615
loop_
_publ_author_name
'Silvio Quici'
'Giovanni Marzanni'
'Alessandra Forni'
'Gianluca Accorsi'
'Francesco Barigelletti'

_publ_contact_author_address
;    CNR - Istituto di Scienze e Tecnologie Molecolari
     Via Golgi 19
     I-20133 Milano
     Italy
;
_publ_contact_author_email a.forni@istm.cnr.it
_publ_contact_author_fax 39(2)50314300
_publ_contact_author_name 'Dr. Alessandra Forni'
_publ_contact_author_phone 39(2)50314273
_publ_section_title
;
 New Lanthanide Complexes for Sensitized Visible and Near-IR Light
 Emission: Synthesis,1H NMR, and X-ray Structural Investigation and
 Photophysical Properties
;
_journal_name_full 'Inorganic Chemistry'
_journal_page_first 1294
_journal_page_last 1301
_journal_paper_doi 10.1021/ic035143b
_journal_volume 43
_journal_year 2004
_chemical_formula_moiety 'C28 H33 Eu N6 O6 . 7O'
_chemical_formula_sum 'C28 H33 Eu N6 O13'
_chemical_formula_weight 813.56
_chemical_name_systematic
; 
10-[(9-methyl-1,10-phenanthrol-2-yl)methyl]-1,4,7,10-
tetraazacyclododecane-1,4,7-triacetate-europium(iii) heptahydrate 
;
_space_group_IT_number 2
_symmetry_cell_setting triclinic
_symmetry_space_group_name_Hall '-P 1'
_symmetry_space_group_name_H-M 'P -1'
_atom_sites_solution_hydrogens geom
_atom_sites_solution_primary direct
_atom_sites_solution_secondary difmap
_audit_creation_date 'Tue Feb  25 05:12:08 2003'
_audit_creation_method
;manual editing of form.cif from SHELXL-97 (Sheldrick, 1997) and
 PARSTCIF (Nardelli, 1991)
;
_cell_angle_alpha 83.979(10)
_cell_angle_beta 73.142(10)
_cell_angle_gamma 62.458(10)
_cell_formula_units_Z 2
_cell_length_a 11.033(2)
_cell_length_b 11.219(2)
_cell_length_c 16.082(3)
_cell_measurement_reflns_used 9645
_cell_measurement_temperature 150(2)
_cell_measurement_theta_max 32.612
_cell_measurement_theta_min 2.206
_cell_volume 1688.2(6)
_computing_cell_refinement 'SAINT (Bruker, 1997)'
_computing_data_collection 'SMART (Bruker, 1997)'
_computing_data_reduction SAINT
_computing_molecular_graphics 'ORTEP III ( Burnett&Johnson, 1996)'
_computing_publication_material 'SHELXL-97,PARST (Nardelli, 1995)'
_computing_structure_refinement 'SHELXL-97 (Sheldrick, 1997)'
_computing_structure_solution 'SIR92 (Altomare et al.,1994)'
_diffrn_ambient_temperature 150(2)
_diffrn_measured_fraction_theta_full 0.913
_diffrn_measured_fraction_theta_max 0.913
_diffrn_measurement_device_type 'Bruker SMART APEX'
_diffrn_measurement_method 'phi and omega scans'
_diffrn_radiation_monochromator graphite
_diffrn_radiation_source 'fine-focus sealed tube'
_diffrn_radiation_type MoK\a
_diffrn_radiation_wavelength 0.71073
_diffrn_reflns_av_R_equivalents 0.0217
_diffrn_reflns_av_sigmaI/netI 0.0279
_diffrn_reflns_limit_h_max 16
_diffrn_reflns_limit_h_min -16
_diffrn_reflns_limit_k_max 17
_diffrn_reflns_limit_k_min -17
_diffrn_reflns_limit_l_max 24
_diffrn_reflns_limit_l_min -24
_diffrn_reflns_number 29815
_diffrn_reflns_theta_full 32.87
_diffrn_reflns_theta_max 32.87
_diffrn_reflns_theta_min 2.05
_diffrn_standards_decay_% 0.00
_exptl_absorpt_coefficient_mu 1.929
_exptl_absorpt_correction_T_max 1.000
_exptl_absorpt_correction_T_min 0.849
_exptl_absorpt_correction_type multi-scan
_exptl_absorpt_process_details
;
SADABS, Bruker, 1997
;
_exptl_crystal_colour colourless
_exptl_crystal_density_diffrn 1.600
_exptl_crystal_density_method 'not measured'
_exptl_crystal_description prism
_exptl_crystal_F_000 820
_exptl_crystal_size_max 0.32
_exptl_crystal_size_mid 0.22
_exptl_crystal_size_min 0.12
_refine_diff_density_max 1.521
_refine_diff_density_min -0.823
_refine_diff_density_rms 0.118
_refine_ls_extinction_method none
_refine_ls_goodness_of_fit_ref 1.109
_refine_ls_hydrogen_treatment noref
_refine_ls_matrix_type full
_refine_ls_number_parameters 605
_refine_ls_number_reflns 11510
_refine_ls_number_restraints 0
_refine_ls_restrained_S_all 1.109
_refine_ls_R_factor_all 0.0303
_refine_ls_R_factor_gt 0.0273
_refine_ls_shift/su_max 0.006
_refine_ls_shift/su_mean 0.000
_refine_ls_structure_factor_coef Fsqd
_refine_ls_weighting_details 'w=1/[\s^2^(Fo^2^)+(0.0397P)^2^+1.7857P] where P=(Fo^2^+2Fc^2^)/3'
_refine_ls_weighting_scheme calc
_refine_ls_wR_factor_gt 0.0737
_refine_ls_wR_factor_ref 0.0817
_reflns_number_gt 10682
_reflns_number_total 11510
_reflns_threshold_expression >2sigma(I)
_cod_data_source_file ic035143bsi20031002_053211_2.cif
_cod_data_source_block (I)
_cod_depositor_comments
;
The following automatic conversions were performed:
'_symmetry_cell_setting' value 'Triclinic' changed to 'triclinic'
according to '/home/saulius/struct/CIF-dictionaries/cif_core.dic'
dictionary named 'cif_core.dic' version 2.4.1 from 2010-06-29.

Automatic conversion script
Id: cif_fix_enum 1527 2010-12-29 10:47:43Z saulius 
;
_cod_original_cell_volume 1688.2(5)
_cod_database_code 4310615

loop_
_symmetry_equiv_pos_as_xyz
'x, y, z'
'-x, -y, -z'

loop_
_atom_site_label
_atom_site_type_symbol
_atom_site_fract_x
_atom_site_fract_y
_atom_site_fract_z
_atom_site_U_iso_or_equiv
_atom_site_adp_type
_atom_site_occupancy
_atom_site_calc_flag
_atom_site_refinement_flags
_atom_site_disorder_assembly
_atom_site_disorder_group
Eu1 Eu 0.728298(10) 1.151083(10) 1.287406(6) 0.01766(4) Uani 1 d . . .
N5 N 0.5422(2) 1.15440(19) 1.42376(14) 0.0246(4) Uani 1 d . . .
N6 N 0.8156(2) 0.9909(2) 1.42273(14) 0.0252(4) Uani 1 d . . .
O1 O 0.79608(18) 1.25594(17) 1.37117(12) 0.0256(3) Uani 1 d . . .
O2 O 0.7518(2) 1.4199(2) 1.46058(19) 0.0521(7) Uani 1 d . . .
O3 O 0.97011(19) 1.02897(19) 1.21947(13) 0.0319(4) Uani 1 d . . .
O4 O 1.1870(3) 1.0111(3) 1.1611(2) 0.0713(9) Uani 1 d . . .
O5 O 0.7259(2) 0.94769(17) 1.26669(12) 0.0267(3) Uani 1 d . . .
O6 O 0.8065(3) 0.7648(2) 1.18431(15) 0.0472(6) Uani 1 d . . .
N1A N 0.4714(5) 1.2355(5) 1.2594(3) 0.0244(8) Uani 0.50 d P A 1
N2A N 0.5610(5) 1.4170(5) 1.3118(3) 0.0199(9) Uani 0.50 d P A 1
N3A N 0.8399(11) 1.2913(9) 1.1763(5) 0.0307(14) Uani 0.50 d P A 1
N4A N 0.7492(7) 1.1031(9) 1.1226(5) 0.0283(13) Uani 0.50 d P A 1
C1A C 0.3998(5) 1.3830(5) 1.2495(4) 0.0321(11) Uani 0.50 d P A 1
H1A1 H 0.2985 1.4122 1.2539 0.039 Uiso 0.50 calc PR A 1
H1A2 H 0.4440 1.4049 1.1910 0.039 Uiso 0.50 calc PR A 1
C2A C 0.4092(6) 1.4593(5) 1.3174(4) 0.0239(9) Uani 0.50 d P A 1
H2A1 H 0.3608 1.5571 1.3082 0.029 Uiso 0.50 calc PR A 1
H2A2 H 0.3607 1.4416 1.3760 0.029 Uiso 0.50 calc PR A 1
C3A C 0.6123(7) 1.4918(5) 1.2393(3) 0.0296(10) Uani 0.50 d P A 1
H3A1 H 0.5722 1.5865 1.2590 0.035 Uiso 0.50 calc PR A 1
H3A2 H 0.5761 1.4915 1.1898 0.035 Uiso 0.50 calc PR A 1
C4A C 0.7720(7) 1.4337(6) 1.2083(5) 0.0362(12) Uani 0.50 d P A 1
H4A1 H 0.7983 1.4884 1.1609 0.043 Uiso 0.50 calc PR A 1
H4A2 H 0.8085 1.4383 1.2567 0.043 Uiso 0.50 calc PR A 1
C5A C 0.8181(9) 1.2888(6) 1.0894(4) 0.0458(16) Uani 0.50 d P A 1
H5A1 H 0.8815 1.3187 1.0455 0.055 Uiso 0.50 calc PR A 1
H5A2 H 0.7188 1.3533 1.0908 0.055 Uiso 0.50 calc PR A 1
C6A C 0.8477(8) 1.1503(7) 1.0619(4) 0.0387(14) Uani 0.50 d P A 1
H6A1 H 0.8369 1.1534 1.0026 0.046 Uiso 0.50 calc PR A 1
H6A2 H 0.9470 1.0854 1.0602 0.046 Uiso 0.50 calc PR A 1
C7A C 0.6068(8) 1.1712(7) 1.1058(4) 0.0420(15) Uani 0.50 d P A 1
H7A1 H 0.6114 1.1283 1.0535 0.050 Uiso 0.50 calc PR A 1
H7A2 H 0.5836 1.2664 1.0930 0.050 Uiso 0.50 calc PR A 1
C8A C 0.4893(7) 1.1668(7) 1.1798(5) 0.0363(14) Uani 0.50 d P A 1
H8A1 H 0.3992 1.2105 1.1628 0.044 Uiso 0.50 calc PR A 1
H8A2 H 0.5105 1.0719 1.1921 0.044 Uiso 0.50 calc PR A 1
N1B N 0.4504(5) 1.2846(5) 1.2824(4) 0.0286(10) Uani 0.50 d P A 2
N2B N 0.6025(6) 1.4295(5) 1.2954(4) 0.0231(10) Uani 0.50 d P A 2
N3B N 0.8463(11) 1.2669(9) 1.1532(5) 0.0333(16) Uani 0.50 d P A 2
N4B N 0.6987(7) 1.1153(8) 1.1380(6) 0.0309(14) Uani 0.50 d P A 2
C1B C 0.3771(6) 1.4281(6) 1.3118(4) 0.0296(11) Uani 0.50 d P A 2
H1B1 H 0.3522 1.4337 1.3760 0.036 Uiso 0.50 calc PR A 2
H1B2 H 0.2876 1.4743 1.2943 0.036 Uiso 0.50 calc PR A 2
C2B C 0.4663(7) 1.4989(5) 1.2747(4) 0.0340(11) Uani 0.50 d P A 2
H2B1 H 0.4828 1.5024 1.2108 0.041 Uiso 0.50 calc PR A 2
H2B2 H 0.4153 1.5925 1.2987 0.041 Uiso 0.50 calc PR A 2
C3B C 0.7023(9) 1.4795(6) 1.2397(4) 0.0400(15) Uani 0.50 d P A 2
H3B1 H 0.7783 1.4605 1.2675 0.048 Uiso 0.50 calc PR A 2
H3B2 H 0.6502 1.5782 1.2353 0.048 Uiso 0.50 calc PR A 2
C4B C 0.7684(9) 1.4155(6) 1.1503(5) 0.0523(19) Uani 0.50 d P A 2
H4B1 H 0.6933 1.4398 1.1207 0.063 Uiso 0.50 calc PR A 2
H4B2 H 0.8349 1.4504 1.1162 0.063 Uiso 0.50 calc PR A 2
C5B C 0.8681(8) 1.2057(7) 1.0696(4) 0.0422(15) Uani 0.50 d P A 2
H5B1 H 0.9502 1.1150 1.0614 0.051 Uiso 0.50 calc PR A 2
H5B2 H 0.8904 1.2612 1.0214 0.051 Uiso 0.50 calc PR A 2
C6B C 0.7380(9) 1.1945(7) 1.0664(4) 0.0483(18) Uani 0.50 d P A 2
H6B1 H 0.6576 1.2857 1.0701 0.058 Uiso 0.50 calc PR A 2
H6B2 H 0.7574 1.1513 1.0102 0.058 Uiso 0.50 calc PR A 2
C7B C 0.5476(8) 1.1405(7) 1.1501(5) 0.0368(14) Uani 0.50 d P A 2
H7B1 H 0.5337 1.1367 1.0925 0.044 Uiso 0.50 calc PR A 2
H7B2 H 0.5322 1.0680 1.1849 0.044 Uiso 0.50 calc PR A 2
C8B C 0.4388(7) 1.2745(7) 1.1948(5) 0.0460(16) Uani 0.50 d P A 2
H8B1 H 0.4521 1.3474 1.1594 0.055 Uiso 0.50 calc PR A 2
H8B2 H 0.3423 1.2866 1.1992 0.055 Uiso 0.50 calc PR A 2
C9 C 0.7204(3) 1.3721(2) 1.40921(17) 0.0272(4) Uani 1 d . . .
C10 C 0.5776(3) 1.4555(2) 1.39047(16) 0.0273(4) Uani 1 d . . .
H10A H 0.5030 1.4508 1.4408 0.033 Uiso 1 calc R B 1
H10B H 0.5602 1.5504 1.3862 0.033 Uiso 1 calc R B 1
C11 C 1.0552(3) 1.0770(3) 1.1835(2) 0.0398(6) Uani 1 d . . .
C12 C 0.9904(4) 1.2266(3) 1.1686(2) 0.0476(8) Uani 1 d . . .
H12A H 1.0077 1.2711 1.2108 0.057 Uiso 1 calc R C 1
H12B H 1.0406 1.2415 1.1097 0.057 Uiso 1 calc R C 1
C13 C 0.7748(3) 0.8854(3) 1.19439(17) 0.0283(5) Uani 1 d . . .
C14 C 0.8011(3) 0.9627(3) 1.11352(17) 0.0330(5) Uani 1 d . . .
H14A H 0.9051 0.9229 1.0868 0.040 Uiso 1 calc R D 1
H14B H 0.7591 0.9468 1.0717 0.040 Uiso 1 calc R D 1
C15 C 0.3797(3) 1.2063(3) 1.3389(2) 0.0391(6) Uani 1 d . . .
H15A H 0.2799 1.2732 1.3436 0.047 Uiso 1 calc R E 1
H15B H 0.3874 1.1171 1.3293 0.047 Uiso 1 calc R E 1
C16 C 0.4062(3) 1.2060(2) 1.42441(19) 0.0312(5) Uani 1 d . . .
C17 C 0.2957(3) 1.2507(3) 1.5021(2) 0.0431(8) Uani 1 d . . .
H17 H 0.1996 1.2859 1.5011 0.052 Uiso 1 calc R . .
C18 C 0.3278(4) 1.2431(3) 1.5786(2) 0.0497(9) Uani 1 d . . .
H18 H 0.2538 1.2783 1.6309 0.060 Uiso 1 calc R . .
C19 C 0.4702(4) 1.1831(3) 1.58024(19) 0.0388(7) Uani 1 d . . .
C20 C 0.5125(5) 1.1635(4) 1.65902(19) 0.0544(11) Uani 1 d . . .
H20 H 0.4427 1.2020 1.7124 0.065 Uiso 1 calc R . .
C21 C 0.6497(5) 1.0912(4) 1.65806(19) 0.0545(11) Uani 1 d . . .
H21 H 0.6761 1.0832 1.7104 0.065 Uiso 1 calc R . .
C22 C 0.7574(4) 1.0260(3) 1.57956(19) 0.0424(7) Uani 1 d . . .
C23 C 0.8946(5) 0.9274(4) 1.5785(2) 0.0519(10) Uani 1 d . . .
H23 H 0.9254 0.9094 1.6299 0.062 Uiso 1 calc R . .
C24 C 0.9825(4) 0.8583(4) 1.5036(2) 0.0464(8) Uani 1 d . . .
H24 H 1.0735 0.7868 1.5031 0.056 Uiso 1 calc R . .
C25 C 0.9407(3) 0.8912(3) 1.4255(2) 0.0330(5) Uani 1 d . . .
C26 C 1.0387(3) 0.8070(3) 1.3449(2) 0.0429(7) Uani 1 d . . .
H26A H 0.9966 0.8426 1.2963 0.064 Uiso 1 calc R . .
H26B H 1.0536 0.7140 1.3541 0.064 Uiso 1 calc R . .
H26C H 1.1301 0.8092 1.3315 0.064 Uiso 1 calc R . .
C27 C 0.7217(3) 1.0526(3) 1.49987(16) 0.0285(5) Uani 1 d . . .
C28 C 0.5760(3) 1.1355(2) 1.50062(16) 0.0278(5) Uani 1 d . . .
O1WA O 0.9947(6) 1.4451(5) 1.4420(4) 0.0371(11) Uani 0.453(4) d P . .
O2WA O 1.0131(7) 1.5191(6) 1.2582(4) 0.0447(14) Uani 0.453(4) d P . .
O3WA O 0.9469(5) 0.6073(5) 1.0391(3) 0.0332(10) Uani 0.453(4) d P . .
O4WA O 0.7805(12) 0.5902(9) 0.9474(7) 0.057(3) Uani 0.453(4) d P . .
O5WA O 1.5348(7) 0.5636(7) 1.0474(5) 0.0617(17) Uani 0.453(4) d P . .
O6WA O 1.2495(12) 0.7189(8) 1.1467(5) 0.108(4) Uani 0.453(4) d P . .
O7WA O 1.3847(6) 1.0445(6) 1.0410(3) 0.0412(11) Uani 0.453(4) d P . .
O1WB O 1.0025(5) 1.4669(6) 1.3934(5) 0.0558(14) Uani 0.547(4) d P . .
O2WB O 1.0434(9) 1.5663(8) 1.2182(6) 0.096(3) Uani 0.547(4) d P . .
O3WB O 0.6564(5) 0.7452(4) 1.0631(3) 0.0473(11) Uani 0.547(4) d P . .
O4WB O 0.8033(9) 0.5560(8) 0.9216(5) 0.0454(14) Uani 0.547(4) d P . .
O6WB O 1.3796(5) 0.7588(4) 1.1413(3) 0.0483(11) Uani 0.547(4) d P . .
O5WB O 1.3842(6) 0.5456(5) 1.0698(3) 0.0533(12) Uani 0.547(4) d P . .
O7WB O 1.3408(5) 1.1296(6) 1.0315(3) 0.0502(12) Uani 0.547(4) d P . .

loop_
_atom_site_aniso_label
_atom_site_aniso_U_11
_atom_site_aniso_U_22
_atom_site_aniso_U_33
_atom_site_aniso_U_23
_atom_site_aniso_U_13
_atom_site_aniso_U_12
Eu1 0.01647(5) 0.01698(5) 0.01841(5) 0.00064(3) -0.00405(3) -0.00710(4)
N5 0.0223(9) 0.0191(8) 0.0292(10) -0.0016(7) -0.0005(7) -0.0103(7)
N6 0.0320(10) 0.0198(8) 0.0290(10) 0.0041(7) -0.0127(8) -0.0141(8)
O1 0.0244(8) 0.0216(7) 0.0325(9) -0.0027(6) -0.0085(6) -0.0106(6)
O2 0.0312(10) 0.0440(12) 0.0828(18) -0.0313(12) -0.0245(11) -0.0065(9)
O3 0.0218(8) 0.0291(9) 0.0362(10) -0.0022(7) 0.0005(7) -0.0087(7)
O4 0.0232(11) 0.073(2) 0.097(2) -0.0190(17) 0.0121(13) -0.0180(12)
O5 0.0310(9) 0.0226(7) 0.0263(8) -0.0029(6) -0.0026(7) -0.0142(7)
O6 0.0661(16) 0.0276(10) 0.0372(11) -0.0101(8) 0.0062(10) -0.0220(10)
N1A 0.024(2) 0.022(2) 0.027(2) -0.0051(16) -0.0091(16) -0.0074(17)
N2A 0.017(2) 0.020(2) 0.020(2) 0.0033(15) -0.0041(17) -0.0075(16)
N3A 0.039(3) 0.024(4) 0.027(4) -0.004(2) 0.005(3) -0.019(3)
N4A 0.034(4) 0.029(3) 0.017(3) -0.0004(19) -0.004(3) -0.012(3)
C1A 0.023(2) 0.028(2) 0.042(3) -0.003(2) -0.020(2) -0.0007(18)
C2A 0.020(2) 0.013(2) 0.037(3) -0.0012(18) -0.0122(19) -0.0029(17)
C3A 0.037(3) 0.018(2) 0.029(2) 0.0012(16) -0.005(2) -0.012(2)
C4A 0.042(3) 0.022(2) 0.040(3) -0.001(2) 0.006(3) -0.021(2)
C5A 0.074(5) 0.030(3) 0.024(3) 0.000(2) 0.006(3) -0.027(3)
C6A 0.055(4) 0.031(3) 0.018(2) 0.002(2) 0.004(2) -0.019(3)
C7A 0.050(4) 0.040(3) 0.024(3) -0.005(2) -0.019(3) -0.004(3)
C8A 0.027(3) 0.043(4) 0.039(4) -0.016(3) -0.011(3) -0.012(3)
N1B 0.020(2) 0.025(2) 0.037(3) -0.0082(19) -0.0136(18) -0.0018(18)
N2B 0.027(3) 0.0177(19) 0.021(2) 0.0020(15) -0.0004(19) -0.0109(19)
N3B 0.043(3) 0.020(3) 0.027(4) -0.006(2) 0.005(3) -0.014(3)
N4B 0.035(4) 0.021(2) 0.029(4) -0.002(2) -0.011(3) -0.005(3)
C1B 0.025(3) 0.019(2) 0.040(3) -0.003(2) -0.016(2) -0.0001(19)
C2B 0.044(3) 0.0160(19) 0.031(2) 0.0034(17) -0.014(2) -0.003(2)
C3B 0.052(4) 0.021(2) 0.033(3) -0.002(2) 0.010(3) -0.017(3)
C4B 0.072(5) 0.027(3) 0.036(3) 0.001(2) 0.015(3) -0.023(3)
C5B 0.064(4) 0.031(3) 0.016(2) 0.003(2) 0.005(2) -0.018(3)
C6B 0.072(5) 0.038(3) 0.015(2) 0.003(2) -0.015(3) -0.007(3)
C7B 0.032(3) 0.044(4) 0.030(3) -0.011(3) -0.018(3) -0.006(3)
C8B 0.038(3) 0.042(3) 0.050(4) -0.014(3) -0.029(3) 0.001(3)
C9 0.0234(10) 0.0259(10) 0.0342(12) -0.0045(9) -0.0051(9) -0.0132(9)
C10 0.0301(11) 0.0213(10) 0.0273(11) -0.0040(8) -0.0089(9) -0.0074(9)
C11 0.0218(11) 0.0434(15) 0.0458(16) -0.0117(12) 0.0052(11) -0.0138(11)
C12 0.0411(16) 0.0444(16) 0.0534(19) -0.0157(14) 0.0176(14) -0.0306(14)
C13 0.0283(11) 0.0250(10) 0.0294(11) -0.0039(9) -0.0021(9) -0.0127(9)
C14 0.0436(15) 0.0310(12) 0.0244(11) -0.0012(9) -0.0091(10) -0.0165(11)
C15 0.0202(11) 0.0391(14) 0.0585(19) -0.0024(13) -0.0080(11) -0.0145(11)
C16 0.0248(11) 0.0203(10) 0.0454(14) -0.0041(9) 0.0023(10) -0.0136(9)
C17 0.0323(13) 0.0228(11) 0.0587(19) -0.0071(11) 0.0148(13) -0.0139(10)
C18 0.0545(19) 0.0254(12) 0.0499(18) -0.0126(12) 0.0261(15) -0.0231(13)
C19 0.0553(18) 0.0266(12) 0.0315(13) -0.0065(10) 0.0093(12) -0.0270(12)
C20 0.102(3) 0.0541(19) 0.0205(12) -0.0076(12) 0.0080(15) -0.059(2)
C21 0.104(3) 0.073(2) 0.0208(12) 0.0073(13) -0.0124(15) -0.072(3)
C22 0.078(2) 0.0539(18) 0.0289(13) 0.0137(12) -0.0220(14) -0.0550(18)
C23 0.081(3) 0.077(2) 0.0454(18) 0.0370(17) -0.0443(18) -0.066(2)
C24 0.0532(18) 0.0522(18) 0.062(2) 0.0345(16) -0.0418(17) -0.0387(16)
C25 0.0366(13) 0.0258(11) 0.0494(16) 0.0137(10) -0.0247(12) -0.0196(10)
C26 0.0325(14) 0.0257(12) 0.067(2) 0.0032(12) -0.0218(14) -0.0058(11)
C27 0.0444(14) 0.0294(11) 0.0227(10) 0.0058(8) -0.0108(9) -0.0256(11)
C28 0.0386(13) 0.0215(10) 0.0239(10) -0.0015(8) 0.0000(9) -0.0187(10)
O1WA 0.030(2) 0.032(2) 0.053(3) 0.006(2) -0.020(2) -0.0128(18)
O2WA 0.046(3) 0.036(3) 0.043(3) 0.008(2) -0.005(2) -0.017(2)
O3WA 0.029(2) 0.040(2) 0.0261(19) -0.0022(16) -0.0051(15) -0.0127(18)
O4WA 0.068(6) 0.036(4) 0.083(8) 0.003(4) -0.050(6) -0.019(4)
O5WA 0.066(4) 0.056(4) 0.069(4) 0.006(3) -0.034(3) -0.024(3)
O6WA 0.148(9) 0.053(4) 0.064(5) -0.016(4) 0.006(5) -0.013(5)
O7WA 0.040(3) 0.035(3) 0.043(3) 0.002(2) -0.004(2) -0.017(2)
O1WB 0.036(2) 0.051(3) 0.082(4) -0.008(3) -0.019(3) -0.016(2)
O2WB 0.082(5) 0.067(5) 0.117(7) -0.042(4) -0.058(5) 0.012(4)
O3WB 0.049(2) 0.037(2) 0.060(3) -0.0042(19) -0.018(2) -0.0199(19)
O4WB 0.045(3) 0.046(4) 0.043(3) -0.007(2) -0.011(2) -0.018(3)
O6WB 0.047(2) 0.034(2) 0.055(3) -0.0038(18) -0.016(2) -0.0089(18)
O5WB 0.065(3) 0.047(3) 0.052(3) 0.004(2) -0.012(2) -0.032(2)
O7WB 0.038(2) 0.061(3) 0.054(3) 0.003(2) -0.006(2) -0.029(2)

loop_
_atom_type_symbol
_atom_type_description
_atom_type_scat_dispersion_real
_atom_type_scat_dispersion_imag
_atom_type_scat_source
C C 0.0033 0.0016 'International Tables Vol C Tables 4.2.6.8 and 6.1.1.4'
H H 0.0000 0.0000 'International Tables Vol C Tables 4.2.6.8 and 6.1.1.4'
N N 0.0061 0.0033 'International Tables Vol C Tables 4.2.6.8 and 6.1.1.4'
O O 0.0106 0.0060 'International Tables Vol C Tables 4.2.6.8 and 6.1.1.4'
Eu Eu -0.1578 3.6682 'International Tables Vol C Tables 4.2.6.8 and 6.1.1.4'

loop_
_geom_angle_atom_site_label_1
_geom_angle_atom_site_label_2
_geom_angle_atom_site_label_3
_geom_angle
_geom_angle_site_symmetry_1
_geom_angle_site_symmetry_3
_geom_angle_publ_flag
O3 Eu1 O1 86.16(7) . . ?
O3 Eu1 O5 82.85(7) . . ?
O1 Eu1 O5 142.98(6) . . ?
O3 Eu1 N5 140.73(7) . . ?
O1 Eu1 N5 87.02(7) . . ?
O5 Eu1 N5 79.72(6) . . ?
O3 Eu1 N4B 83.86(16) . . ?
O1 Eu1 N4B 149.5(2) . . ?
O5 Eu1 N4B 63.8(2) . . ?
N5 Eu1 N4B 118.24(17) . . ?
O3 Eu1 N3A 65.8(2) . . ?
O1 Eu1 N3A 74.47(17) . . ?
O5 Eu1 N3A 130.52(14) . . ?
N5 Eu1 N3A 147.30(17) . . ?
N4B Eu1 N3A 75.1(3) . . ?
O3 Eu1 N4A 73.67(16) . . ?
O1 Eu1 N4A 142.39(18) . . ?
O5 Eu1 N4A 66.48(19) . . ?
N5 Eu1 N4A 128.37(16) . . ?
N4B Eu1 N4A 10.67(17) . . ?
N3A Eu1 N4A 68.4(2) . . ?
O3 Eu1 N2A 130.99(12) . . ?
O1 Eu1 N2A 66.36(12) . . ?
O5 Eu1 N2A 142.41(12) . . ?
N5 Eu1 N2A 79.98(12) . . ?
N4B Eu1 N2A 99.6(2) . . ?
N3A Eu1 N2A 68.0(2) . . ?
N4A Eu1 N2A 103.7(2) . . ?
O3 Eu1 N1A 141.04(12) . . ?
O1 Eu1 N1A 128.65(12) . . ?
O5 Eu1 N1A 77.33(12) . . ?
N5 Eu1 N1A 67.56(12) . . ?
N4B Eu1 N1A 57.33(18) . . ?
N3A Eu1 N1A 103.3(3) . . ?
N4A Eu1 N1A 67.73(18) . . ?
N2A Eu1 N1A 65.74(15) . . ?
O3 Eu1 N3B 62.7(2) . . ?
O1 Eu1 N3B 83.59(18) . . ?
O5 Eu1 N3B 121.13(14) . . ?
N5 Eu1 N3B 154.08(19) . . ?
N4B Eu1 N3B 66.2(3) . . ?
N3A Eu1 N3B 9.60(17) . . ?
N4A Eu1 N3B 59.0(2) . . ?
N2A Eu1 N3B 74.1(2) . . ?
N1A Eu1 N3B 100.1(3) . . ?
O3 Eu1 N1B 151.28(13) . . ?
O1 Eu1 N1B 115.85(12) . . ?
O5 Eu1 N1B 88.51(13) . . ?
N5 Eu1 N1B 62.98(13) . . ?
N4B Eu1 N1B 67.81(19) . . ?
N3A Eu1 N1B 100.9(3) . . ?
N4A Eu1 N1B 77.76(19) . . ?
N2A Eu1 N1B 54.03(16) . . ?
N1A Eu1 N1B 12.80(10) . . ?
N3B Eu1 N1B 99.8(3) . . ?
O3 Eu1 N2B 119.99(13) . . ?
O1 Eu1 N2B 61.67(13) . . ?
O5 Eu1 N2B 151.26(14) . . ?
N5 Eu1 N2B 89.85(12) . . ?
N4B Eu1 N2B 99.2(2) . . ?
N3A Eu1 N2B 57.7(2) . . ?
N4A Eu1 N2B 101.4(2) . . ?
N2A Eu1 N2B 11.00(10) . . ?
N1A Eu1 N2B 73.93(17) . . ?
N3B Eu1 N2B 64.4(2) . . ?
N1B Eu1 N2B 63.02(17) . . ?
C16 N5 C28 119.2(2) . . ?
C16 N5 Eu1 120.84(18) . . ?
C28 N5 Eu1 117.82(16) . . ?
C25 N6 C27 117.3(2) . . ?
C25 N6 Eu1 131.03(19) . . ?
C27 N6 Eu1 109.21(15) . . ?
C9 O1 Eu1 126.85(15) . . ?
C11 O3 Eu1 126.36(18) . . ?
C13 O5 Eu1 124.18(16) . . ?
C8A N1A C1A 109.1(5) . . ?
C8A N1A C15 113.0(5) . . ?
C1A N1A C15 106.2(4) . . ?
C8A N1A Eu1 109.3(4) . . ?
C1A N1A Eu1 112.1(3) . . ?
C15 N1A Eu1 107.1(3) . . ?
C10 N2A C2A 112.2(4) . . ?
C10 N2A C3A 106.5(4) . . ?
C2A N2A C3A 106.9(5) . . ?
C10 N2A Eu1 106.1(3) . . ?
C2A N2A Eu1 114.2(3) . . ?
C3A N2A Eu1 110.8(3) . . ?
C12 N3A C4A 111.1(6) . . ?
C12 N3A C5A 109.1(6) . . ?
C4A N3A C5A 108.9(8) . . ?
C12 N3A Eu1 107.1(6) . . ?
C4A N3A Eu1 110.5(5) . . ?
C5A N3A Eu1 110.1(5) . . ?
C14 N4A C7A 108.3(6) . . ?
C14 N4A C6A 111.6(5) . . ?
C7A N4A C6A 110.3(7) . . ?
C14 N4A Eu1 106.2(5) . . ?
C7A N4A Eu1 110.7(4) . . ?
C6A N4A Eu1 109.7(5) . . ?
N1A C1A C2A 112.2(4) . . ?
N1A C1A H1A1 109.2 . . ?
C2A C1A H1A1 109.2 . . ?
N1A C1A H1A2 109.2 . . ?
C2A C1A H1A2 109.2 . . ?
H1A1 C1A H1A2 107.9 . . ?
N2A C2A C1A 110.1(4) . . ?
N2A C2A H2A1 109.6 . . ?
C1A C2A H2A1 109.6 . . ?
N2A C2A H2A2 109.6 . . ?
C1A C2A H2A2 109.6 . . ?
H2A1 C2A H2A2 108.2 . . ?
N2A C3A C4A 113.6(5) . . ?
N2A C3A H3A1 108.8 . . ?
C4A C3A H3A1 108.8 . . ?
N2A C3A H3A2 108.8 . . ?
C4A C3A H3A2 108.8 . . ?
H3A1 C3A H3A2 107.7 . . ?
N3A C4A C3A 111.9(5) . . ?
N3A C4A H4A1 109.2 . . ?
C3A C4A H4A1 109.2 . . ?
N3A C4A H4A2 109.2 . . ?
C3A C4A H4A2 109.2 . . ?
H4A1 C4A H4A2 107.9 . . ?
N3A C5A C6A 112.9(6) . . ?
N3A C5A H5A1 109.0 . . ?
C6A C5A H5A1 109.0 . . ?
N3A C5A H5A2 109.0 . . ?
C6A C5A H5A2 109.0 . . ?
H5A1 C5A H5A2 107.8 . . ?
N4A C6A C5A 111.6(5) . . ?
N4A C6A H6A1 109.3 . . ?
C5A C6A H6A1 109.3 . . ?
N4A C6A H6A2 109.3 . . ?
C5A C6A H6A2 109.3 . . ?
H6A1 C6A H6A2 108.0 . . ?
N4A C7A C8A 114.0(6) . . ?
N4A C7A H7A1 108.7 . . ?
C8A C7A H7A1 108.7 . . ?
N4A C7A H7A2 108.7 . . ?
C8A C7A H7A2 108.7 . . ?
H7A1 C7A H7A2 107.6 . . ?
N1A C8A C7A 111.8(5) . . ?
N1A C8A H8A1 109.3 . . ?
C7A C8A H8A1 109.3 . . ?
N1A C8A H8A2 109.3 . . ?
C7A C8A H8A2 109.3 . . ?
H8A1 C8A H8A2 107.9 . . ?
C8B N1B C1B 109.5(5) . . ?
C8B N1B C15 105.3(5) . . ?
C1B N1B C15 111.5(4) . . ?
C8B N1B Eu1 110.9(4) . . ?
C1B N1B Eu1 114.3(4) . . ?
C15 N1B Eu1 105.0(3) . . ?
C2B N2B C3B 109.4(5) . . ?
C2B N2B C10 108.5(4) . . ?
C3B N2B C10 111.1(5) . . ?
C2B N2B Eu1 116.2(4) . . ?
C3B N2B Eu1 110.6(4) . . ?
C10 N2B Eu1 100.8(3) . . ?
C5B N3B C4B 109.4(8) . . ?
C5B N3B C12 109.4(6) . . ?
C4B N3B C12 109.7(7) . . ?
C5B N3B Eu1 109.9(5) . . ?
C4B N3B Eu1 116.1(5) . . ?
C12 N3B Eu1 102.1(5) . . ?
C6B N4B C7B 110.0(7) . . ?
C6B N4B C14 108.1(5) . . ?
C7B N4B C14 108.9(6) . . ?
C6B N4B Eu1 116.1(6) . . ?
C7B N4B Eu1 109.1(5) . . ?
C14 N4B Eu1 104.3(4) . . ?
N1B C1B C2B 112.5(5) . . ?
N1B C1B H1B1 109.1 . . ?
C2B C1B H1B1 109.1 . . ?
N1B C1B H1B2 109.1 . . ?
C2B C1B H1B2 109.1 . . ?
H1B1 C1B H1B2 107.8 . . ?
N2B C2B C1B 110.7(4) . . ?
N2B C2B H2B1 109.5 . . ?
C1B C2B H2B1 109.5 . . ?
N2B C2B H2B2 109.5 . . ?
C1B C2B H2B2 109.5 . . ?
H2B1 C2B H2B2 108.1 . . ?
N2B C3B C4B 112.3(6) . . ?
N2B C3B H3B1 109.1 . . ?
C4B C3B H3B1 109.1 . . ?
N2B C3B H3B2 109.1 . . ?
C4B C3B H3B2 109.1 . . ?
H3B1 C3B H3B2 107.9 . . ?
N3B C4B C3B 111.3(6) . . ?
N3B C4B H4B1 109.4 . . ?
C3B C4B H4B1 109.4 . . ?
N3B C4B H4B2 109.4 . . ?
C3B C4B H4B2 109.4 . . ?
H4B1 C4B H4B2 108.0 . . ?
N3B C5B C6B 111.8(6) . . ?
N3B C5B H5B1 109.3 . . ?
C6B C5B H5B1 109.3 . . ?
N3B C5B H5B2 109.3 . . ?
C6B C5B H5B2 109.3 . . ?
H5B1 C5B H5B2 107.9 . . ?
N4B C6B C5B 111.3(6) . . ?
N4B C6B H6B1 109.4 . . ?
C5B C6B H6B1 109.4 . . ?
N4B C6B H6B2 109.4 . . ?
C5B C6B H6B2 109.4 . . ?
H6B1 C6B H6B2 108.0 . . ?
C8B C7B N4B 112.9(6) . . ?
C8B C7B H7B1 109.0 . . ?
N4B C7B H7B1 109.0 . . ?
C8B C7B H7B2 109.0 . . ?
N4B C7B H7B2 109.0 . . ?
H7B1 C7B H7B2 107.8 . . ?
N1B C8B C7B 111.7(5) . . ?
N1B C8B H8B1 109.3 . . ?
C7B C8B H8B1 109.3 . . ?
N1B C8B H8B2 109.3 . . ?
C7B C8B H8B2 109.3 . . ?
H8B1 C8B H8B2 107.9 . . ?
O2 C9 O1 126.0(2) . . ?
O2 C9 C10 118.0(2) . . ?
O1 C9 C10 116.0(2) . . ?
N2A C10 N2B 20.47(19) . . ?
N2A C10 C9 116.4(3) . . ?
N2B C10 C9 105.7(3) . . ?
N2A C10 H10A 108.2 . . ?
N2B C10 H10A 128.6 . . ?
C9 C10 H10A 108.2 . . ?
N2A C10 H10B 108.2 . . ?
N2B C10 H10B 97.1 . . ?
C9 C10 H10B 108.2 . . ?
H10A C10 H10B 107.4 . . ?
O4 C11 O3 124.8(3) . . ?
O4 C11 C12 118.3(3) . . ?
O3 C11 C12 116.8(2) . . ?
O4 C11 Eu1 158.2(3) . . ?
O3 C11 Eu1 35.36(13) . . ?
C12 C11 Eu1 82.09(15) . . ?
N3A C12 C11 115.5(4) . . ?
N3A C12 N3B 17.3(3) . . ?
C11 C12 N3B 107.0(4) . . ?
N3A C12 H12A 108.4 . . ?
C11 C12 H12A 108.4 . . ?
N3B C12 H12A 125.6 . . ?
N3A C12 H12B 108.4 . . ?
C11 C12 H12B 108.4 . . ?
N3B C12 H12B 98.7 . . ?
H12A C12 H12B 107.5 . . ?
O6 C13 O5 125.2(3) . . ?
O6 C13 C14 117.6(2) . . ?
O5 C13 C14 117.2(2) . . ?
O6 C13 Eu1 158.0(2) . . ?
O5 C13 Eu1 37.01(12) . . ?
C14 C13 Eu1 81.42(14) . . ?
N4A C14 C13 118.3(4) . . ?
N4A C14 N4B 18.3(4) . . ?
C13 C14 N4B 106.7(4) . . ?
N4A C14 H14A 107.7 . . ?
C13 C14 H14A 107.7 . . ?
N4B C14 H14A 126.0 . . ?
N4A C14 H14B 107.7 . . ?
C13 C14 H14B 107.7 . . ?
N4B C14 H14B 100.4 . . ?
H14A C14 H14B 107.1 . . ?
C16 C15 N1A 119.0(3) . . ?
C16 C15 N1B 104.1(3) . . ?
N1A C15 N1B 23.40(19) . . ?
C16 C15 H15A 107.6 . . ?
N1A C15 H15A 107.6 . . ?
N1B C15 H15A 97.7 . . ?
C16 C15 H15B 107.6 . . ?
N1A C15 H15B 107.6 . . ?
N1B C15 H15B 130.9 . . ?
H15A C15 H15B 107.0 . . ?
N5 C16 C17 121.8(3) . . ?
N5 C16 C15 115.7(2) . . ?
C17 C16 C15 122.4(3) . . ?
C18 C17 C16 119.4(3) . . ?
C18 C17 H17 120.3 . . ?
C16 C17 H17 120.3 . . ?
C17 C18 C19 119.9(3) . . ?
C17 C18 H18 120.0 . . ?
C19 C18 H18 120.0 . . ?
C18 C19 C28 117.8(3) . . ?
C18 C19 C20 123.1(3) . . ?
C28 C19 C20 119.0(3) . . ?
C21 C20 C19 120.6(3) . . ?
C21 C20 H20 119.7 . . ?
C19 C20 H20 119.7 . . ?
C20 C21 C22 121.3(3) . . ?
C20 C21 H21 119.3 . . ?
C22 C21 H21 119.3 . . ?
C23 C22 C27 117.4(3) . . ?
C23 C22 C21 123.1(3) . . ?
C27 C22 C21 119.3(3) . . ?
C24 C23 C22 119.0(3) . . ?
C24 C23 H23 120.5 . . ?
C22 C23 H23 120.5 . . ?
C23 C24 C25 120.7(3) . . ?
C23 C24 H24 119.7 . . ?
C25 C24 H24 119.7 . . ?
N6 C25 C24 121.9(3) . . ?
N6 C25 C26 119.3(2) . . ?
C24 C25 C26 118.7(3) . . ?
C25 C26 H26A 109.5 . . ?
C25 C26 H26B 109.5 . . ?
H26A C26 H26B 109.5 . . ?
C25 C26 H26C 109.5 . . ?
H26A C26 H26C 109.5 . . ?
H26B C26 H26C 109.5 . . ?
N6 C27 C22 123.3(3) . . ?
N6 C27 C28 117.5(2) . . ?
C22 C27 C28 118.8(3) . . ?
N5 C28 C19 121.5(3) . . ?
N5 C28 C27 118.1(2) . . ?
C19 C28 C27 120.1(3) . . ?

loop_
_geom_bond_atom_site_label_1
_geom_bond_atom_site_label_2
_geom_bond_distance
_geom_bond_site_symmetry_2
_geom_bond_publ_flag
Eu1 O3 2.3306(18) . ?
Eu1 O1 2.3427(17) . ?
Eu1 O5 2.3533(17) . ?
Eu1 N5 2.522(2) . ?
Eu1 N4B 2.612(9) . ?
Eu1 N3A 2.667(9) . ?
Eu1 N4A 2.682(8) . ?
Eu1 N2A 2.682(5) . ?
Eu1 N1A 2.702(5) . ?
Eu1 N3B 2.718(10) . ?
Eu1 N1B 2.742(4) . ?
Eu1 N2B 2.770(5) . ?
N5 C16 1.332(3) . ?
N5 C28 1.361(3) . ?
N6 C25 1.325(3) . ?
N6 C27 1.365(3) . ?
O1 C9 1.279(3) . ?
O2 C9 1.233(3) . ?
O3 C11 1.263(3) . ?
O4 C11 1.244(4) . ?
O5 C13 1.261(3) . ?
O6 C13 1.248(3) . ?
N1A C8A 1.480(8) . ?
N1A C1A 1.482(7) . ?
N1A C15 1.495(6) . ?
N2A C10 1.464(6) . ?
N2A C2A 1.491(7) . ?
N2A C3A 1.495(7) . ?
N3A C12 1.444(11) . ?
N3A C4A 1.490(10) . ?
N3A C5A 1.491(10) . ?
N4A C14 1.413(9) . ?
N4A C7A 1.490(10) . ?
N4A C6A 1.490(10) . ?
C1A C2A 1.511(8) . ?
C1A H1A1 0.9900 . ?
C1A H1A2 0.9900 . ?
C2A H2A1 0.9900 . ?
C2A H2A2 0.9900 . ?
C3A C4A 1.508(9) . ?
C3A H3A1 0.9900 . ?
C3A H3A2 0.9900 . ?
C4A H4A1 0.9900 . ?
C4A H4A2 0.9900 . ?
C5A C6A 1.519(9) . ?
C5A H5A1 0.9900 . ?
C5A H5A2 0.9900 . ?
C6A H6A1 0.9900 . ?
C6A H6A2 0.9900 . ?
C7A C8A 1.501(10) . ?
C7A H7A1 0.9900 . ?
C7A H7A2 0.9900 . ?
C8A H8A1 0.9900 . ?
C8A H8A2 0.9900 . ?
N1B C8B 1.473(8) . ?
N1B C1B 1.483(8) . ?
N1B C15 1.504(6) . ?
N2B C2B 1.460(8) . ?
N2B C3B 1.491(8) . ?
N2B C10 1.508(6) . ?
N3B C5B 1.480(10) . ?
N3B C4B 1.484(11) . ?
N3B C12 1.527(12) . ?
N4B C6B 1.468(11) . ?
N4B C7B 1.511(11) . ?
N4B C14 1.568(8) . ?
C1B C2B 1.497(9) . ?
C1B H1B1 0.9900 . ?
C1B H1B2 0.9900 . ?
C2B H2B1 0.9900 . ?
C2B H2B2 0.9900 . ?
C3B C4B 1.496(9) . ?
C3B H3B1 0.9900 . ?
C3B H3B2 0.9900 . ?
C4B H4B1 0.9900 . ?
C4B H4B2 0.9900 . ?
C5B C6B 1.513(12) . ?
C5B H5B1 0.9900 . ?
C5B H5B2 0.9900 . ?
C6B H6B1 0.9900 . ?
C6B H6B2 0.9900 . ?
C7B C8B 1.509(9) . ?
C7B H7B1 0.9900 . ?
C7B H7B2 0.9900 . ?
C8B H8B1 0.9900 . ?
C8B H8B2 0.9900 . ?
C9 C10 1.517(3) . ?
C10 H10A 0.9900 . ?
C10 H10B 0.9900 . ?
C11 C12 1.514(5) . ?
C12 H12A 0.9900 . ?
C12 H12B 0.9900 . ?
C13 C14 1.518(4) . ?
C14 H14A 0.9900 . ?
C14 H14B 0.9900 . ?
C15 C16 1.485(5) . ?
C15 H15A 0.9900 . ?
C15 H15B 0.9900 . ?
C16 C17 1.408(4) . ?
C17 C18 1.360(6) . ?
C17 H17 0.9500 . ?
C18 C19 1.402(5) . ?
C18 H18 0.9500 . ?
C19 C28 1.410(4) . ?
C19 C20 1.435(5) . ?
C20 C21 1.343(6) . ?
C20 H20 0.9500 . ?
C21 C22 1.435(5) . ?
C21 H21 0.9500 . ?
C22 C23 1.399(6) . ?
C22 C27 1.410(4) . ?
C23 C24 1.348(6) . ?
C23 H23 0.9500 . ?
C24 C25 1.417(4) . ?
C24 H24 0.9500 . ?
C25 C26 1.498(5) . ?
C26 H26A 0.9800 . ?
C26 H26B 0.9800 . ?
C26 H26C 0.9800 . ?
C27 C28 1.435(4) . ?
O1WA O1WB 0.787(7) . ?
O2WA O2WB 0.880(11) . ?
O4WA O4WB 0.516(9) . ?
O5WA O5WB 1.697(9) . ?
O6WA O6WB 1.668(14) . ?
O7WA O7WB 0.869(6) . ?
